data_7113318
loop_
_publ_author_name
'Felicitas Lips'
'Joshua D. Queen'
'James C. Fettinger'
'Philip P. Power'

_publ_section_title
;
 Unusual coordination of tetrylenes to molybdenum carbonyl fragments
;
_journal_name_full Chem.Commun.
_journal_page_first 5561
_journal_paper_doi 10.1039/C4CC00999A
_journal_volume 50
_journal_year 2014
_chemical_formula_moiety 'C52 H50 Mo O4 S2 Sn'
_chemical_formula_sum 'C52 H50 Mo O4 S2 Sn'
_chemical_formula_weight 1017.67
_chemical_name_systematic
; 
 ? 
;
_space_group_crystal_system triclinic
_space_group_IT_number 2
_space_group_name_Hall '-P 1'
_space_group_name_H-M_alt 'P -1'
_symmetry_space_group_name_Hall '-P 1'
_symmetry_space_group_name_H-M 'P -1'
_atom_sites_solution_hydrogens geom
_audit_creation_method SHELXL-2012
_cell_angle_alpha 73.751(3)
_cell_angle_beta 67.107(3)
_cell_angle_gamma 86.712(4)
_cell_formula_units_Z 2
_cell_length_a 13.1027(10)
_cell_length_b 14.4748(11)
_cell_length_c 14.8890(12)
_cell_measurement_reflns_used 9959
_cell_measurement_temperature 90(2)
_cell_measurement_theta_max 72.06
_cell_measurement_theta_min 3.19
_cell_volume 2493.3(3)
_computing_cell_refinement 'SAINT (8.27b) (Bruker, 2012)'
_computing_data_collection 'Apex2 (2012.2-0) (Bruker, 2012)'
_computing_data_reduction 'SAINT (8.27b) (Bruker, 2012)'
_computing_molecular_graphics 'Bruker SHELXTL'
_computing_publication_material 'Bruker SHELXTL'
_computing_structure_refinement 'SHELXL-2012 (Sheldrick, 2012)'
_computing_structure_solution 'SHELXS-97 (Sheldrick, 2008)'
_diffrn_ambient_temperature 90(2)
_diffrn_measured_fraction_theta_full 0.959
_diffrn_measured_fraction_theta_max 0.954
_diffrn_measurement_device_type 'Bruker APEX-II CCD'
_diffrn_measurement_method '\f and \w scans'
_diffrn_radiation_type CuK\a
_diffrn_radiation_wavelength 1.54178
_diffrn_reflns_av_R_equivalents 0.0181
_diffrn_reflns_av_unetI/netI 0.0285
_diffrn_reflns_Laue_measured_fraction_full 0.959
_diffrn_reflns_Laue_measured_fraction_max 0.954
_diffrn_reflns_limit_h_max 15
_diffrn_reflns_limit_h_min -15
_diffrn_reflns_limit_k_max 17
_diffrn_reflns_limit_k_min -17
_diffrn_reflns_limit_l_max 17
_diffrn_reflns_limit_l_min -17
_diffrn_reflns_number 16421
_diffrn_reflns_point_group_measured_fraction_full 0.959
_diffrn_reflns_point_group_measured_fraction_max 0.954
_diffrn_reflns_theta_full 67.679
_diffrn_reflns_theta_max 69.126
_diffrn_reflns_theta_min 3.185
_exptl_absorpt_coefficient_mu 7.144
_exptl_absorpt_correction_T_max 0.6288
_exptl_absorpt_correction_T_min 0.5049
_exptl_absorpt_correction_type multi-scan
_exptl_absorpt_process_details 'SADABS 2012/1 (Sheldrick, 2012)'
_exptl_crystal_colour Plate
_exptl_crystal_density_diffrn 1.356
_exptl_crystal_description Orange
_exptl_crystal_F_000 1036
_exptl_crystal_size_max 0.132
_exptl_crystal_size_mid 0.085
_exptl_crystal_size_min 0.069
_refine_diff_density_max 0.771
_refine_diff_density_min -0.357
_refine_diff_density_rms 0.070
_refine_ls_extinction_method none
_refine_ls_goodness_of_fit_ref 1.106
_refine_ls_hydrogen_treatment constr
_refine_ls_matrix_type full
_refine_ls_number_parameters 667
_refine_ls_number_reflns 8869
_refine_ls_number_restraints 62
_refine_ls_restrained_S_all 1.108
_refine_ls_R_factor_all 0.0339
_refine_ls_R_factor_gt 0.0324
_refine_ls_shift/su_max 0.001
_refine_ls_shift/su_mean 0.000
_refine_ls_structure_factor_coef Fsqd
_refine_ls_weighting_details
; 
 w=1/[\s^2^(Fo^2^)+(0.0391P)^2^+2.5283P] 
 where P=(Fo^2^+2Fc^2^)/3 
;
_refine_ls_weighting_scheme calc
_refine_ls_wR_factor_gt 0.0850
_refine_ls_wR_factor_ref 0.0859
_reflns_Friedel_coverage 0.000
_reflns_number_gt 8461
_reflns_number_total 8869
_reflns_threshold_expression 'I > 2\s(I)'
_cod_data_source_file c4cc00999a2.cif
_cod_data_source_block FL116FMI_SQ_S_compound5
_cod_database_code 7113318
_shelx_space_group_comment
; 
The symmetry employed for this shelxl refinement is uniquely defined 
by the following loop, which should always be used as a source of 
symmetry information in preference to the above space-group names. 
They are only intended as comments. 
;
_shelx_estimated_absorpt_t_min 0.452
_shelx_estimated_absorpt_t_max 0.638
_shelxl_version_number 2012-9

loop_
_space_group_symop_operation_xyz
'x, y, z'
'-x, -y, -z'

loop_
_atom_site_label
_atom_site_type_symbol
_atom_site_fract_x
_atom_site_fract_y
_atom_site_fract_z
_atom_site_U_iso_or_equiv
_atom_site_adp_type
_atom_site_occupancy
_atom_site_site_symmetry_order
_atom_site_calc_flag
_atom_site_refinement_flags_posn
_atom_site_refinement_flags_adp
_atom_site_refinement_flags_occupancy
_atom_site_disorder_assembly
_atom_site_disorder_group
Mo1 Mo 0.28663(7) 0.77474(7) 0.39866(6) 0.02398(12) Uani 0.79 1 d D . P A 1
Sn1 Sn 0.26772(2) 0.93805(2) 0.23473(2) 0.02573(7) Uani 0.79 1 d D . P A 1
S1 S 0.45358(18) 0.86486(13) 0.23403(16) 0.0226(4) Uani 0.79 1 d D . P A 1
S2 S 0.26875(18) 0.75889(18) 0.23404(15) 0.0215(3) Uani 0.79 1 d D . P A 1
Mo2 Mo 0.2700(3) 0.7859(3) 0.4073(2) 0.02398(12) Uani 0.21 1 d D . P A 2
Sn2 Sn 0.42890(7) 0.70233(6) 0.25103(7) 0.03199(19) Uani 0.21 1 d D . P A 2
S3 S 0.4315(8) 0.8839(4) 0.2423(6) 0.030(2) Uani 0.21 1 d D . P A 2
S4 S 0.2485(4) 0.7794(7) 0.2412(5) 0.0202(16) Uani 0.21 1 d D . P A 2
C1 C 0.5499(2) 0.93418(19) 0.2508(2) 0.0266(5) Uani 1 1 d . . . . .
C2 C 0.6441(2) 0.8871(2) 0.2583(2) 0.0310(6) Uani 1 1 d . . . . .
C3 C 0.7256(3) 0.9366(2) 0.2673(3) 0.0407(7) Uani 1 1 d . . . . .
H3 H 0.7901 0.9052 0.2712 0.049 Uiso 1 1 calc R U . . .
C4 C 0.7138(3) 1.0312(3) 0.2707(3) 0.0542(10) Uani 1 1 d . . . . .
H4 H 0.7687 1.0640 0.2791 0.065 Uiso 1 1 calc R U . . .
C5 C 0.6219(3) 1.0778(2) 0.2618(3) 0.0474(8) Uani 1 1 d . . . . .
H5 H 0.6149 1.1431 0.2630 0.057 Uiso 1 1 calc R U . . .
C6 C 0.5392(2) 1.0310(2) 0.2510(2) 0.0319(6) Uani 1 1 d . . . . .
C7 C 0.6568(3) 0.7803(3) 0.2697(4) 0.0303(8) Uani 0.79 1 d D . P B 1
C8 C 0.6367(4) 0.7175(3) 0.3649(4) 0.0414(10) Uani 0.79 1 d D . P B 1
C9 C 0.6477(4) 0.6199(3) 0.3768(4) 0.0497(10) Uani 0.79 1 d D . P B 1
H9 H 0.6330 0.5778 0.4427 0.060 Uiso 0.79 1 calc R U P B 1
C10 C 0.6795(3) 0.5823(4) 0.2954(4) 0.0455(10) Uani 0.79 1 d D . P B 1
C11 C 0.7045(4) 0.6445(4) 0.2003(4) 0.0486(13) Uani 0.79 1 d D . P B 1
H11 H 0.7294 0.6195 0.1432 0.058 Uiso 0.79 1 calc R U P B 1
C12 C 0.6939(3) 0.7460(3) 0.1850(3) 0.0366(8) Uani 0.79 1 d D . P B 1
C13 C 0.6017(5) 0.7545(4) 0.4571(4) 0.0609(13) Uani 0.79 1 d D . P B 1
H13A H 0.5515 0.7061 0.5165 0.091 Uiso 0.79 1 calc R U P B 1
H13B H 0.5633 0.8142 0.4458 0.091 Uiso 0.79 1 calc R U P B 1
H13C H 0.6673 0.7674 0.4689 0.091 Uiso 0.79 1 calc R U P B 1
C14 C 0.6879(4) 0.4748(3) 0.3122(5) 0.0630(14) Uani 0.79 1 d D . P B 1
H14A H 0.7352 0.4514 0.3502 0.095 Uiso 0.79 1 calc R U P B 1
H14B H 0.7204 0.4607 0.2464 0.095 Uiso 0.79 1 calc R U P B 1
H14C H 0.6137 0.4426 0.3507 0.095 Uiso 0.79 1 calc R U P B 1
C15 C 0.7219(4) 0.8133(4) 0.0811(4) 0.0528(11) Uani 0.79 1 d D . P B 1
H15A H 0.6537 0.8391 0.0741 0.079 Uiso 0.79 1 calc R U P B 1
H15B H 0.7583 0.7785 0.0302 0.079 Uiso 0.79 1 calc R U P B 1
H15C H 0.7719 0.8665 0.0708 0.079 Uiso 0.79 1 calc R U P B 1
C7B C 0.6649(8) 0.7926(6) 0.2324(7) 0.018(4) Uiso 0.21 1 d DG . P B 2
C8B C 0.6557(9) 0.7102(7) 0.3109(5) 0.030(3) Uiso 0.21 1 d DG . P B 2
C9B C 0.6833(11) 0.6221(6) 0.2901(6) 0.042(5) Uiso 0.21 1 d DG . P B 2
H9B H 0.6770 0.5657 0.3438 0.051 Uiso 0.21 1 calc R U P B 2
C10B C 0.7201(10) 0.6165(5) 0.1909(7) 0.037(5) Uiso 0.21 1 d DG . P B 2
C11B C 0.7292(8) 0.6990(6) 0.1124(6) 0.026(2) Uiso 0.21 1 d DG . P B 2
H11B H 0.7543 0.6951 0.0445 0.032 Uiso 0.21 1 calc R U P B 2
C12B C 0.7016(8) 0.7870(5) 0.1331(6) 0.019(3) Uiso 0.21 1 d DG . P B 2
C13B C 0.6199(14) 0.7137(13) 0.4173(11) 0.037(4) Uiso 0.21 1 d D . P B 2
H13D H 0.6186 0.6488 0.4612 0.055 Uiso 0.21 1 calc R U P B 2
H13E H 0.5455 0.7381 0.4393 0.055 Uiso 0.21 1 calc R U P B 2
H13F H 0.6720 0.7566 0.4216 0.055 Uiso 0.21 1 calc R U P B 2
C14B C 0.7505(16) 0.5215(11) 0.1676(14) 0.057(4) Uiso 0.21 1 d D . P B 2
H14D H 0.8314 0.5203 0.1359 0.086 Uiso 0.21 1 calc R U P B 2
H14E H 0.7178 0.5134 0.1209 0.086 Uiso 0.21 1 calc R U P B 2
H14F H 0.7219 0.4689 0.2306 0.086 Uiso 0.21 1 calc R U P B 2
C15B C 0.7108(11) 0.8771(9) 0.0470(9) 0.026(2) Uiso 0.21 1 d D . P B 2
H15D H 0.7674 0.8697 -0.0167 0.039 Uiso 0.21 1 calc R U P B 2
H15E H 0.7319 0.9333 0.0618 0.039 Uiso 0.21 1 calc R U P B 2
H15F H 0.6391 0.8863 0.0404 0.039 Uiso 0.21 1 calc R U P B 2
C16 C 0.4461(2) 1.08938(19) 0.2372(2) 0.0303(6) Uani 1 1 d . . . . .
C17 C 0.4502(2) 1.13466(19) 0.1391(2) 0.0316(6) Uani 1 1 d . . . . .
C18 C 0.3734(2) 1.2014(2) 0.1266(2) 0.0371(7) Uani 1 1 d . . . . .
H18 H 0.3770 1.2319 0.0600 0.045 Uiso 1 1 calc R U . . .
C19 C 0.2913(3) 1.2253(2) 0.2082(3) 0.0395(7) Uani 1 1 d . . . . .
C20 C 0.2855(3) 1.1767(2) 0.3040(3) 0.0421(7) Uani 1 1 d . . . . .
H20 H 0.2271 1.1893 0.3609 0.051 Uiso 1 1 calc R U . . .
C21 C 0.3613(3) 1.1103(2) 0.3209(2) 0.0376(7) Uani 1 1 d . . . . .
C22 C 0.5401(3) 1.1127(2) 0.0482(2) 0.0406(7) Uani 1 1 d . . . . .
H22A H 0.5323 1.1517 -0.0140 0.061 Uiso 1 1 calc R U . . .
H22B H 0.5333 1.0442 0.0533 0.061 Uiso 1 1 calc R U . . .
H22C H 0.6129 1.1280 0.0462 0.061 Uiso 1 1 calc R U . . .
C23 C 0.2158(3) 1.3047(2) 0.1914(3) 0.0524(9) Uani 1 1 d . . . . .
H23A H 0.1454 1.2930 0.2507 0.079 Uiso 1 1 calc R U . . .
H23B H 0.2017 1.3061 0.1310 0.079 Uiso 1 1 calc R U . . .
H23C H 0.2510 1.3666 0.1814 0.079 Uiso 1 1 calc R U . . .
C24 C 0.3575(3) 1.0656(3) 0.4266(3) 0.0482(8) Uani 1 1 d . . . . .
H24A H 0.4125 1.0997 0.4372 0.072 Uiso 1 1 calc R U . . .
H24B H 0.3741 0.9976 0.4350 0.072 Uiso 1 1 calc R U . . .
H24C H 0.2833 1.0706 0.4764 0.072 Uiso 1 1 calc R U . . .
C25 C 0.1450(2) 0.70035(19) 0.24667(19) 0.0248(5) Uani 1 1 d . . . . .
C26 C 0.1529(2) 0.60222(19) 0.2498(2) 0.0274(5) Uani 1 1 d . . . . .
C27 C 0.0622(2) 0.5519(2) 0.2565(3) 0.0385(7) Uani 1 1 d . . . . .
H27 H 0.0667 0.4854 0.2596 0.046 Uiso 1 1 calc R U . . .
C28 C -0.0351(3) 0.5965(2) 0.2589(3) 0.0474(8) Uani 1 1 d . . . . .
H28 H -0.0969 0.5606 0.2645 0.057 Uiso 1 1 calc R U . . .
C29 C -0.0412(2) 0.6935(2) 0.2529(3) 0.0404(7) Uani 1 1 d . . . . .
H29 H -0.1072 0.7244 0.2531 0.049 Uiso 1 1 calc R U . . .
C30 C 0.0478(2) 0.7468(2) 0.2467(2) 0.0286(6) Uani 1 1 d D . . . .
C31 C 0.2537(2) 0.54731(18) 0.2466(2) 0.0264(5) Uani 1 1 d . . . . .
C32 C 0.3457(2) 0.55596(19) 0.1545(2) 0.0272(5) Uani 1 1 d . . . . .
C33 C 0.4323(2) 0.4954(2) 0.1524(2) 0.0299(6) Uani 1 1 d . . . . .
H33 H 0.4952 0.5031 0.0905 0.036 Uiso 1 1 calc R U . . .
C34 C 0.4297(2) 0.4240(2) 0.2379(2) 0.0326(6) Uani 1 1 d . . . . .
C35 C 0.3390(3) 0.4177(2) 0.3283(2) 0.0362(6) Uani 1 1 d . . . . .
H35 H 0.3363 0.3699 0.3880 0.043 Uiso 1 1 calc R U . . .
C36 C 0.2523(2) 0.4785(2) 0.3347(2) 0.0320(6) Uani 1 1 d . . . . .
C37 C 0.3493(3) 0.6267(2) 0.0575(2) 0.0346(6) Uani 1 1 d . . . . .
H37A H 0.4266 0.6411 0.0090 0.052 Uiso 1 1 calc R U . . .
H37B H 0.3167 0.6863 0.0717 0.052 Uiso 1 1 calc R U . . .
H37C H 0.3071 0.5990 0.0286 0.052 Uiso 1 1 calc R U . . .
C38 C 0.5189(3) 0.3528(2) 0.2311(3) 0.0408(7) Uani 1 1 d . . . . .
H38A H 0.5010 0.2996 0.2100 0.061 Uiso 1 1 calc R U . . .
H38B H 0.5234 0.3275 0.2977 0.061 Uiso 1 1 calc R U . . .
H38C H 0.5903 0.3850 0.1812 0.061 Uiso 1 1 calc R U . . .
C39 C 0.1557(3) 0.4685(2) 0.4361(2) 0.0419(7) Uani 1 1 d . . . . .
H39A H 0.0928 0.4328 0.4386 0.063 Uiso 1 1 calc R U . . .
H39B H 0.1337 0.5326 0.4435 0.063 Uiso 1 1 calc R U . . .
H39C H 0.1782 0.4335 0.4914 0.063 Uiso 1 1 calc R U . . .
C40 C 0.0351(4) 0.8503(3) 0.2457(6) 0.0315(17) Uani 0.79 1 d D . P C 1
C41 C -0.0133(4) 0.8735(4) 0.3378(5) 0.0370(10) Uani 0.79 1 d D . P C 1
C42 C -0.0258(3) 0.9693(3) 0.3382(4) 0.0461(10) Uani 0.79 1 d D . P C 1
H42 H -0.0542 0.9846 0.4012 0.055 Uiso 0.79 1 calc R U P C 1
C43 C 0.0022(3) 1.0428(3) 0.2491(5) 0.0514(12) Uani 0.79 1 d D . P C 1
C44 C 0.0439(4) 1.0197(3) 0.1584(4) 0.0492(12) Uani 0.79 1 d D . P C 1
H44 H 0.0605 1.0697 0.0968 0.059 Uiso 0.79 1 calc R U P C 1
C45 C 0.0624(4) 0.9251(4) 0.1547(4) 0.0426(10) Uani 0.79 1 d D . P C 1
C46 C -0.0519(5) 0.7966(5) 0.4366(4) 0.0477(12) Uani 0.79 1 d D . P C 1
H46A H -0.0552 0.8240 0.4908 0.071 Uiso 0.79 1 calc R U P C 1
H46B H -0.0001 0.7449 0.4324 0.071 Uiso 0.79 1 calc R U P C 1
H46C H -0.1259 0.7704 0.4514 0.071 Uiso 0.79 1 calc R U P C 1
C47 C -0.0137(4) 1.1464(4) 0.2565(6) 0.0743(18) Uani 0.79 1 d D . P C 1
H47A H 0.0326 1.1612 0.2895 0.111 Uiso 0.79 1 calc R U P C 1
H47B H -0.0918 1.1533 0.2965 0.111 Uiso 0.79 1 calc R U P C 1
H47C H 0.0081 1.1909 0.1882 0.111 Uiso 0.79 1 calc R U P C 1
C48 C 0.1080(5) 0.9003(5) 0.0537(4) 0.0607(14) Uani 0.79 1 d D . P C 1
H48A H 0.1788 0.8700 0.0450 0.091 Uiso 0.79 1 calc R U P C 1
H48B H 0.1196 0.9593 -0.0019 0.091 Uiso 0.79 1 calc R U P C 1
H48C H 0.0549 0.8556 0.0532 0.091 Uiso 0.79 1 calc R U P C 1
C40B C 0.0347(15) 0.8507(5) 0.2297(9) 0.023(7) Uiso 0.21 1 d DG . P C 2
C41B C -0.0122(14) 0.8911(6) 0.3101(6) 0.026(6) Uiso 0.21 1 d DG . P C 2
C42B C -0.0260(9) 0.9897(7) 0.2911(7) 0.020(3) Uiso 0.21 1 d DG . P C 2
H42B H -0.0580 1.0173 0.3461 0.024 Uiso 0.21 1 calc R U P C 2
C43B C 0.0071(9) 1.0478(4) 0.1917(8) 0.024(3) Uiso 0.21 1 d DG . P C 2
C44B C 0.0539(9) 1.0074(6) 0.1113(6) 0.027(3) Uiso 0.21 1 d DG . P C 2
H44B H 0.0765 1.0471 0.0434 0.032 Uiso 0.21 1 calc R U P C 2
C45B C 0.0677(11) 0.9088(7) 0.1303(7) 0.013(4) Uiso 0.21 1 d DG . P C 2
C46B C -0.055(2) 0.8306(14) 0.4161(13) 0.043(6) Uiso 0.21 1 d D . P C 2
H46D H -0.0397 0.8640 0.4587 0.065 Uiso 0.21 1 calc R U P C 2
H46E H -0.0189 0.7693 0.4201 0.065 Uiso 0.21 1 calc R U P C 2
H46F H -0.1354 0.8182 0.4400 0.065 Uiso 0.21 1 calc R U P C 2
C47B C -0.0092(11) 1.1553(8) 0.1762(10) 0.029(3) Uiso 0.21 1 d D . P C 2
H47D H -0.0837 1.1649 0.2222 0.043 Uiso 0.21 1 calc R U P C 2
H47E H -0.0004 1.1856 0.1058 0.043 Uiso 0.21 1 calc R U P C 2
H47F H 0.0463 1.1845 0.1907 0.043 Uiso 0.21 1 calc R U P C 2
C48B C 0.1194(15) 0.8616(12) 0.0436(11) 0.029(4) Uiso 0.21 1 d D . P C 2
H48D H 0.0614 0.8453 0.0235 0.043 Uiso 0.21 1 calc R U P C 2
H48E H 0.1540 0.8029 0.0666 0.043 Uiso 0.21 1 calc R U P C 2
H48F H 0.1756 0.9066 -0.0145 0.043 Uiso 0.21 1 calc R U P C 2
C49 C 0.1853(3) 0.8761(3) 0.4444(3) 0.0359(9) Uani 0.79 1 d . U P A 1
O49 O 0.1232(2) 0.9240(2) 0.4869(2) 0.0498(7) Uani 0.79 1 d . . P A 1
C49B C 0.1910(13) 0.9107(9) 0.3997(13) 0.034(2) Uani 0.21 1 d D U P A 2
O49B O 0.1424(9) 0.9786(8) 0.4069(10) 0.054(3) Uani 0.21 1 d D . P A 2
C50 C 0.3290(3) 0.7946(3) 0.5063(3) 0.0489(8) Uani 1 1 d . . . . .
O50 O 0.3486(3) 0.8046(2) 0.5717(2) 0.0697(8) Uani 1 1 d . . . . .
C51 C 0.1544(3) 0.6965(3) 0.5091(3) 0.0489(8) Uani 1 1 d . . . . .
O51 O 0.0798(2) 0.6527(2) 0.57657(19) 0.0670(8) Uani 1 1 d . . . . .
C52 C 0.3724(3) 0.6475(3) 0.3994(3) 0.0317(8) Uani 0.79 1 d . . P A 1
O52 O 0.4136(3) 0.5771(2) 0.4053(3) 0.0491(7) Uani 0.79 1 d . . P A 1
C52B C 0.3244(13) 0.6568(8) 0.4618(14) 0.038(3) Uani 0.21 1 d D . P A 2
O52B O 0.3473(13) 0.5859(8) 0.5072(11) 0.064(4) Uani 0.21 1 d . . P A 2

loop_
_atom_site_aniso_label
_atom_site_aniso_U_11
_atom_site_aniso_U_22
_atom_site_aniso_U_33
_atom_site_aniso_U_23
_atom_site_aniso_U_13
_atom_site_aniso_U_12
Mo1 0.0244(3) 0.0214(3) 0.02627(18) -0.00703(11) -0.00943(17) -0.00068(19)
Sn1 0.02351(12) 0.01867(11) 0.03421(13) -0.00587(9) -0.01158(9) 0.00219(9)
S1 0.0191(9) 0.0202(5) 0.0285(6) -0.0084(5) -0.0081(4) -0.0006(7)
S2 0.0196(6) 0.0180(11) 0.0266(5) -0.0080(4) -0.0076(5) 0.0010(6)
Mo2 0.0244(3) 0.0214(3) 0.02627(18) -0.00703(11) -0.00943(17) -0.00068(19)
Sn2 0.0230(4) 0.0284(4) 0.0529(5) -0.0230(4) -0.0158(4) 0.0052(3)
S3 0.020(3) 0.033(3) 0.038(2) -0.018(2) -0.0071(19) -0.001(3)
S4 0.018(3) 0.018(4) 0.027(2) -0.0132(15) -0.0063(18) 0.0041(18)
C1 0.0254(12) 0.0240(13) 0.0321(13) -0.0088(11) -0.0118(10) -0.0023(11)
C2 0.0285(13) 0.0284(14) 0.0396(15) -0.0129(12) -0.0148(12) 0.0033(12)
C3 0.0346(15) 0.0383(17) 0.061(2) -0.0197(15) -0.0284(15) 0.0078(14)
C4 0.0480(19) 0.0414(19) 0.099(3) -0.0334(19) -0.046(2) 0.0046(16)
C5 0.0457(18) 0.0281(16) 0.085(3) -0.0247(16) -0.0367(18) 0.0053(14)
C6 0.0313(14) 0.0228(13) 0.0436(16) -0.0095(12) -0.0165(12) 0.0006(12)
C7 0.0248(19) 0.031(2) 0.041(3) -0.0122(18) -0.0187(17) 0.0046(15)
C8 0.047(2) 0.035(2) 0.049(3) -0.011(2) -0.027(2) 0.0133(19)
C9 0.053(3) 0.039(2) 0.060(3) -0.007(2) -0.031(2) 0.009(2)
C10 0.030(2) 0.036(3) 0.079(3) -0.017(2) -0.029(2) 0.0049(19)
C11 0.028(2) 0.051(3) 0.087(4) -0.045(3) -0.027(2) 0.010(2)
C12 0.0285(18) 0.039(2) 0.047(2) -0.0161(19) -0.0170(16) 0.0028(17)
C13 0.079(3) 0.062(3) 0.047(3) -0.013(2) -0.033(2) 0.020(3)
C14 0.058(3) 0.036(2) 0.109(4) -0.026(3) -0.043(3) 0.005(2)
C15 0.052(3) 0.061(3) 0.043(3) -0.022(2) -0.012(2) 0.006(2)
C16 0.0294(13) 0.0176(12) 0.0442(16) -0.0080(11) -0.0150(12) 0.0002(11)
C17 0.0299(14) 0.0203(13) 0.0424(16) -0.0067(11) -0.0125(12) -0.0034(11)
C18 0.0381(16) 0.0267(14) 0.0488(17) -0.0043(12) -0.0226(14) -0.0046(13)
C19 0.0350(15) 0.0250(14) 0.064(2) -0.0145(14) -0.0232(14) 0.0031(13)
C20 0.0344(15) 0.0336(16) 0.0558(19) -0.0203(14) -0.0099(14) 0.0059(14)
C21 0.0398(16) 0.0269(15) 0.0451(17) -0.0105(13) -0.0149(13) 0.0002(13)
C22 0.0377(16) 0.0364(16) 0.0393(16) -0.0058(13) -0.0089(13) -0.0026(14)
C23 0.0478(19) 0.0313(17) 0.093(3) -0.0213(18) -0.041(2) 0.0107(15)
C24 0.057(2) 0.0403(18) 0.0439(18) -0.0120(15) -0.0160(16) 0.0028(16)
C25 0.0228(12) 0.0250(13) 0.0261(12) -0.0059(10) -0.0096(10) -0.0014(11)
C26 0.0248(13) 0.0240(13) 0.0321(13) -0.0071(11) -0.0100(10) -0.0001(11)
C27 0.0314(15) 0.0287(15) 0.0582(19) -0.0161(14) -0.0172(14) -0.0007(13)
C28 0.0307(15) 0.0417(18) 0.081(2) -0.0235(17) -0.0280(16) -0.0020(14)
C29 0.0273(14) 0.0413(18) 0.060(2) -0.0170(15) -0.0234(14) 0.0068(13)
C30 0.0252(13) 0.0278(14) 0.0334(14) -0.0085(11) -0.0124(11) 0.0040(11)
C31 0.0250(12) 0.0181(12) 0.0364(14) -0.0094(10) -0.0109(11) 0.0004(10)
C32 0.0289(13) 0.0212(13) 0.0338(14) -0.0099(11) -0.0127(11) 0.0004(11)
C33 0.0279(13) 0.0264(14) 0.0369(15) -0.0150(11) -0.0100(11) 0.0027(11)
C34 0.0320(14) 0.0252(14) 0.0457(16) -0.0135(12) -0.0186(12) 0.0053(12)
C35 0.0392(16) 0.0256(14) 0.0401(16) -0.0038(12) -0.0158(13) 0.0053(13)
C36 0.0307(14) 0.0257(14) 0.0340(14) -0.0060(11) -0.0083(11) 0.0000(12)
C37 0.0405(16) 0.0287(14) 0.0335(15) -0.0096(12) -0.0132(12) 0.0064(13)
C38 0.0369(16) 0.0365(16) 0.0555(19) -0.0178(14) -0.0227(14) 0.0123(14)
C39 0.0376(16) 0.0356(16) 0.0382(16) -0.0032(13) -0.0045(13) 0.0013(14)
C40 0.024(2) 0.027(3) 0.044(3) -0.0063(16) -0.016(2) 0.0051(15)
C41 0.027(2) 0.031(2) 0.048(3) -0.013(2) -0.008(2) 0.0045(18)
C42 0.033(2) 0.038(2) 0.068(3) -0.022(2) -0.015(2) 0.0059(18)
C43 0.026(2) 0.031(2) 0.091(4) -0.015(2) -0.019(2) 0.0023(18)
C44 0.032(2) 0.030(2) 0.069(4) 0.008(2) -0.018(2) 0.0008(19)
C45 0.032(2) 0.043(3) 0.050(3) -0.008(3) -0.017(2) 0.0057(19)
C46 0.041(3) 0.050(3) 0.042(3) -0.014(3) -0.003(2) -0.006(3)
C47 0.047(3) 0.036(3) 0.137(6) -0.025(3) -0.033(3) 0.002(2)
C48 0.063(3) 0.061(4) 0.050(3) 0.003(3) -0.026(2) 0.005(3)
C49 0.0355(18) 0.036(2) 0.035(2) -0.0117(18) -0.0102(19) -0.0038(19)
O49 0.0414(16) 0.0504(18) 0.0550(19) -0.0338(16) -0.0040(14) 0.0106(14)
C49B 0.035(3) 0.035(4) 0.033(4) -0.013(3) -0.011(3) -0.003(3)
O49B 0.048(7) 0.052(7) 0.060(8) -0.011(6) -0.024(6) -0.003(6)
C50 0.060(2) 0.0451(19) 0.0441(18) -0.0040(15) -0.0262(16) -0.0134(17)
O50 0.107(2) 0.0680(18) 0.0594(16) -0.0176(14) -0.0572(17) -0.0089(17)
C51 0.054(2) 0.051(2) 0.0378(17) -0.0055(15) -0.0146(15) -0.0204(17)
O51 0.0670(17) 0.0692(18) 0.0431(14) 0.0011(13) -0.0046(13) -0.0375(15)
C52 0.0349(19) 0.0209(19) 0.046(2) -0.0075(16) -0.0246(19) 0.0020(16)
O52 0.0479(17) 0.0302(16) 0.080(2) -0.0121(14) -0.0383(16) 0.0052(14)
C52B 0.039(8) 0.033(9) 0.053(10) -0.023(8) -0.021(8) 0.007(7)
O52B 0.090(10) 0.026(6) 0.082(9) 0.005(6) -0.054(8) -0.008(6)

loop_
_atom_type_symbol
_atom_type_description
_atom_type_scat_dispersion_real
_atom_type_scat_dispersion_imag
_atom_type_scat_source
C C 0.0181 0.0091 'International Tables Vol C Tables 4.2.6.8 and 6.1.1.4'
H H 0.0000 0.0000 'International Tables Vol C Tables 4.2.6.8 and 6.1.1.4'
O O 0.0492 0.0322 'International Tables Vol C Tables 4.2.6.8 and 6.1.1.4'
S S 0.3331 0.5567 'International Tables Vol C Tables 4.2.6.8 and 6.1.1.4'
Mo Mo -0.0483 2.7339 'International Tables Vol C Tables 4.2.6.8 and 6.1.1.4'
Sn Sn 0.0259 5.4591 'International Tables Vol C Tables 4.2.6.8 and 6.1.1.4'

loop_
_geom_angle_atom_site_label_1
_geom_angle_atom_site_label_2
_geom_angle_atom_site_label_3
_geom_angle
C50 Mo1 C51 87.36(14)
C50 Mo1 C49 77.90(17)
C51 Mo1 C49 77.65(17)
C50 Mo1 C52 90.68(16)
C51 Mo1 C52 88.28(17)
C49 Mo1 C52 162.16(18)
C50 Mo1 S1 101.53(13)
C51 Mo1 S1 170.75(12)
C49 Mo1 S1 106.48(14)
C52 Mo1 S1 89.09(13)
C50 Mo1 S2 169.40(13)
C51 Mo1 S2 102.77(12)
C49 Mo1 S2 107.06(14)
C52 Mo1 S2 86.56(12)
S1 Mo1 S2 68.22(8)
C50 Mo1 Sn1 122.03(11)
C51 Mo1 Sn1 122.10(12)
C49 Mo1 Sn1 64.26(13)
C52 Mo1 Sn1 133.46(12)
S1 Mo1 Sn1 55.02(7)
S2 Mo1 Sn1 54.96(5)
S2 Sn1 S1 68.98(6)
S2 Sn1 Mo1 55.85(3)
S1 Sn1 Mo1 55.74(3)
C1 S1 Sn1 118.66(13)
C1 S1 Mo1 116.52(14)
Sn1 S1 Mo1 69.23(5)
C25 S2 Sn1 119.44(13)
C25 S2 Mo1 118.50(13)
Sn1 S2 Mo1 69.19(5)
C51 Mo2 C50 91.0(2)
C51 Mo2 C52B 66.5(5)
C50 Mo2 C52B 70.1(5)
C51 Mo2 C49B 101.3(5)
C50 Mo2 C49B 98.0(5)
C52B Mo2 C49B 162.1(7)
C51 Mo2 S3 167.3(2)
C50 Mo2 S3 98.5(4)
C52B Mo2 S3 108.8(6)
C49B Mo2 S3 85.7(5)
C51 Mo2 S4 101.9(3)
C50 Mo2 S4 164.2(2)
C52B Mo2 S4 106.5(5)
C49B Mo2 S4 88.5(5)
S3 Mo2 S4 67.5(3)
C51 Mo2 Sn2 113.5(2)
C50 Mo2 Sn2 111.4(2)
C52B Mo2 Sn2 64.9(5)
C49B Mo2 Sn2 133.0(5)
S3 Mo2 Sn2 55.10(8)
S4 Mo2 Sn2 55.05(7)
S4 Sn2 S3 68.3(4)
S4 Sn2 Mo2 55.98(5)
S3 Sn2 Mo2 55.93(5)
C1 S3 Sn2 117.5(5)
C1 S3 Mo2 120.2(5)
Sn2 S3 Mo2 68.97(8)
C25 S4 Sn2 116.4(4)
C25 S4 Mo2 120.8(4)
Sn2 S4 Mo2 68.97(7)
C6 C1 C2 120.1(2)
C6 C1 S1 124.3(2)
C2 C1 S1 115.6(2)
C6 C1 S3 112.4(3)
C2 C1 S3 127.6(3)
C3 C2 C1 119.6(3)
C3 C2 C7B 121.4(5)
C1 C2 C7B 117.5(4)
C3 C2 C7 116.6(3)
C1 C2 C7 123.4(3)
C4 C3 C2 120.5(3)
C4 C3 H3 119.7
C2 C3 H3 119.7
C5 C4 C3 119.7(3)
C5 C4 H4 120.1
C3 C4 H4 120.1
C4 C5 C6 121.4(3)
C4 C5 H5 119.3
C6 C5 H5 119.3
C5 C6 C1 118.6(3)
C5 C6 C16 117.0(3)
C1 C6 C16 124.4(2)
C12 C7 C8 120.1(4)
C12 C7 C2 120.3(4)
C8 C7 C2 119.5(4)
C9 C8 C7 120.4(4)
C9 C8 C13 119.0(4)
C7 C8 C13 120.6(4)
C10 C9 C8 121.4(4)
C10 C9 H9 119.3
C8 C9 H9 119.3
C11 C10 C9 118.5(5)
C11 C10 C14 121.7(5)
C9 C10 C14 119.7(5)
C10 C11 C12 121.6(5)
C10 C11 H11 119.2
C12 C11 H11 119.2
C7 C12 C11 117.9(4)
C7 C12 C15 120.8(4)
C11 C12 C15 121.3(4)
C8 C13 H13A 109.5
C8 C13 H13B 109.5
H13A C13 H13B 109.5
C8 C13 H13C 109.5
H13A C13 H13C 109.5
H13B C13 H13C 109.5
C10 C14 H14A 109.5
C10 C14 H14B 109.5
H14A C14 H14B 109.5
C10 C14 H14C 109.5
H14A C14 H14C 109.5
H14B C14 H14C 109.5
C12 C15 H15A 109.5
C12 C15 H15B 109.5
H15A C15 H15B 109.5
C12 C15 H15C 109.5
H15A C15 H15C 109.5
H15B C15 H15C 109.5
C8B C7B C12B 120.0
C8B C7B C2 117.4(6)
C12B C7B C2 122.3(6)
C9B C8B C7B 120.0
C9B C8B C13B 118.4(9)
C7B C8B C13B 121.5(9)
C10B C9B C8B 120.0
C10B C9B H9B 120.0
C8B C9B H9B 120.0
C9B C10B C11B 120.0
C9B C10B C14B 120.4(9)
C11B C10B C14B 119.6(9)
C12B C11B C10B 120.0
C12B C11B H11B 120.0
C10B C11B H11B 120.0
C11B C12B C7B 120.0
C11B C12B C15B 119.8(7)
C7B C12B C15B 120.2(7)
C8B C13B H13D 109.5
C8B C13B H13E 109.5
H13D C13B H13E 109.5
C8B C13B H13F 109.5
H13D C13B H13F 109.5
H13E C13B H13F 109.5
C10B C14B H14D 109.5
C10B C14B H14E 109.5
H14D C14B H14E 109.5
C10B C14B H14F 109.5
H14D C14B H14F 109.5
H14E C14B H14F 109.5
C12B C15B H15D 109.5
C12B C15B H15E 109.5
H15D C15B H15E 109.5
C12B C15B H15F 109.5
H15D C15B H15F 109.5
H15E C15B H15F 109.5
C17 C16 C21 119.2(3)
C17 C16 C6 120.1(3)
C21 C16 C6 120.2(3)
C18 C17 C16 119.4(3)
C18 C17 C22 120.5(3)
C16 C17 C22 120.0(3)
C17 C18 C19 122.2(3)
C17 C18 H18 118.9
C19 C18 H18 118.9
C20 C19 C18 117.4(3)
C20 C19 C23 121.7(3)
C18 C19 C23 120.8(3)
C19 C20 C21 122.8(3)
C19 C20 H20 118.6
C21 C20 H20 118.6
C20 C21 C16 118.9(3)
C20 C21 C24 120.7(3)
C16 C21 C24 120.2(3)
C17 C22 H22A 109.5
C17 C22 H22B 109.5
H22A C22 H22B 109.5
C17 C22 H22C 109.5
H22A C22 H22C 109.5
H22B C22 H22C 109.5
C19 C23 H23A 109.5
C19 C23 H23B 109.5
H23A C23 H23B 109.5
C19 C23 H23C 109.5
H23A C23 H23C 109.5
H23B C23 H23C 109.5
C21 C24 H24A 109.5
C21 C24 H24B 109.5
H24A C24 H24B 109.5
C21 C24 H24C 109.5
H24A C24 H24C 109.5
H24B C24 H24C 109.5
C30 C25 C26 120.2(2)
C30 C25 S4 112.6(3)
C26 C25 S4 127.2(3)
C30 C25 S2 124.8(2)
C26 C25 S2 114.9(2)
C27 C26 C25 118.8(3)
C27 C26 C31 116.9(2)
C25 C26 C31 124.3(2)
C26 C27 C28 121.5(3)
C26 C27 H27 119.3
C28 C27 H27 119.3
C29 C28 C27 119.3(3)
C29 C28 H28 120.3
C27 C28 H28 120.3
C28 C29 C30 121.2(3)
C28 C29 H29 119.4
C30 C29 H29 119.4
C29 C30 C25 119.0(3)
C29 C30 C40B 115.4(8)
C25 C30 C40B 125.3(8)
C29 C30 C40 119.2(3)
C25 C30 C40 121.8(3)
C36 C31 C32 119.1(3)
C36 C31 C26 119.4(2)
C32 C31 C26 121.2(2)
C33 C32 C31 119.5(3)
C33 C32 C37 119.5(2)
C31 C32 C37 121.0(2)
C34 C33 C32 122.0(3)
C34 C33 H33 119.0
C32 C33 H33 119.0
C33 C34 C35 117.6(3)
C33 C34 C38 120.8(3)
C35 C34 C38 121.5(3)
C36 C35 C34 122.4(3)
C36 C35 H35 118.8
C34 C35 H35 118.8
C35 C36 C31 119.3(3)
C35 C36 C39 120.0(3)
C31 C36 C39 120.7(3)
C32 C37 H37A 109.5
C32 C37 H37B 109.5
H37A C37 H37B 109.5
C32 C37 H37C 109.5
H37A C37 H37C 109.5
H37B C37 H37C 109.5
C34 C38 H38A 109.5
C34 C38 H38B 109.5
H38A C38 H38B 109.5
C34 C38 H38C 109.5
H38A C38 H38C 109.5
H38B C38 H38C 109.5
C36 C39 H39A 109.5
C36 C39 H39B 109.5
H39A C39 H39B 109.5
C36 C39 H39C 109.5
H39A C39 H39C 109.5
H39B C39 H39C 109.5
C41 C40 C45 118.6(4)
C41 C40 C30 119.2(5)
C45 C40 C30 122.1(6)
C42 C41 C40 119.9(5)
C42 C41 C46 119.1(5)
C40 C41 C46 121.0(4)
C43 C42 C41 121.4(5)
C43 C42 H42 119.3
C41 C42 H42 119.3
C44 C43 C42 118.7(4)
C44 C43 C47 123.3(5)
C42 C43 C47 117.9(5)
C43 C44 C45 121.5(4)
C43 C44 H44 119.2
C45 C44 H44 119.2
C44 C45 C40 119.7(5)
C44 C45 C48 121.1(5)
C40 C45 C48 119.2(5)
C41 C46 H46A 109.5
C41 C46 H46B 109.5
H46A C46 H46B 109.5
C41 C46 H46C 109.5
H46A C46 H46C 109.5
H46B C46 H46C 109.5
C43 C47 H47A 109.5
C43 C47 H47B 109.5
H47A C47 H47B 109.5
C43 C47 H47C 109.5
H47A C47 H47C 109.5
H47B C47 H47C 109.5
C45 C48 H48A 109.5
C45 C48 H48B 109.5
H48A C48 H48B 109.5
C45 C48 H48C 109.5
H48A C48 H48C 109.5
H48B C48 H48C 109.5
C41B C40B C45B 120.0
C41B C40B C30 121.6(7)
C45B C40B C30 118.4(7)
C40B C41B C42B 120.0
C40B C41B C46B 121.2(10)
C42B C41B C46B 118.7(10)
C43B C42B C41B 120.0
C43B C42B H42B 120.0
C41B C42B H42B 120.0
C44B C43B C42B 120.0
C44B C43B C47B 122.7(8)
C42B C43B C47B 117.3(8)
C43B C44B C45B 120.0
C43B C44B H44B 120.0
C45B C44B H44B 120.0
C44B C45B C40B 120.0
C44B C45B C48B 121.5(9)
C40B C45B C48B 118.5(9)
C41B C46B H46D 109.5
C41B C46B H46E 109.5
H46D C46B H46E 109.5
C41B C46B H46F 109.5
H46D C46B H46F 109.5
H46E C46B H46F 109.5
C43B C47B H47D 109.5
C43B C47B H47E 109.5
H47D C47B H47E 109.5
C43B C47B H47F 109.5
H47D C47B H47F 109.5
H47E C47B H47F 109.5
C45B C48B H48D 109.5
C45B C48B H48E 109.5
H48D C48B H48E 109.5
C45B C48B H48F 109.5
H48D C48B H48F 109.5
H48E C48B H48F 109.5
O49 C49 Mo1 168.4(4)
O49B C49B Mo2 172.4(15)
O50 C50 Mo2 169.8(4)
O50 C50 Mo1 176.8(3)
O51 C51 Mo2 170.6(4)
O51 C51 Mo1 176.3(3)
O52 C52 Mo1 175.9(4)
O52B C52B Mo2 169.5(17)

loop_
_geom_bond_atom_site_label_1
_geom_bond_atom_site_label_2
_geom_bond_distance
Mo1 C50 1.982(3)
Mo1 C51 1.988(3)
Mo1 C49 2.003(4)
Mo1 C52 2.101(4)
Mo1 S1 2.6194(10)
Mo1 S2 2.6235(9)
Mo1 Sn1 2.9633(10)
Sn1 S2 2.595(2)
Sn1 S1 2.597(3)
S1 C1 1.787(3)
S2 C25 1.793(3)
Mo2 C51 1.899(5)
Mo2 C50 1.947(5)
Mo2 C52B 2.027(10)
Mo2 C49B 2.027(10)
Mo2 S3 2.6219(17)
Mo2 S4 2.6233(17)
Mo2 Sn2 2.9542(19)
Sn2 S4 2.594(3)
Sn2 S3 2.596(3)
S3 C1 1.814(11)
S4 C25 1.787(9)
C1 C6 1.401(4)
C1 C2 1.403(4)
C2 C3 1.387(4)
C2 C7B 1.505(7)
C2 C7 1.514(5)
C3 C4 1.382(5)
C3 H3 0.9500
C4 C5 1.379(5)
C4 H4 0.9500
C5 C6 1.393(4)
C5 H5 0.9500
C6 C16 1.491(4)
C7 C12 1.385(6)
C7 C8 1.386(7)
C8 C9 1.380(6)
C8 C13 1.508(6)
C9 C10 1.374(6)
C9 H9 0.9500
C10 C11 1.373(6)
C10 C14 1.510(6)
C11 C12 1.429(6)
C11 H11 0.9500
C12 C15 1.495(6)
C13 H13A 0.9800
C13 H13B 0.9800
C13 H13C 0.9800
C14 H14A 0.9800
C14 H14B 0.9800
C14 H14C 0.9800
C15 H15A 0.9800
C15 H15B 0.9800
C15 H15C 0.9800
C7B C8B 1.3900
C7B C12B 1.3900
C8B C9B 1.3900
C8B C13B 1.482(14)
C9B C10B 1.3900
C9B H9B 0.9500
C10B C11B 1.3900
C10B C14B 1.505(14)
C11B C12B 1.3900
C11B H11B 0.9500
C12B C15B 1.524(12)
C13B H13D 0.9800
C13B H13E 0.9800
C13B H13F 0.9800
C14B H14D 0.9800
C14B H14E 0.9800
C14B H14F 0.9800
C15B H15D 0.9800
C15B H15E 0.9800
C15B H15F 0.9800
C16 C17 1.405(4)
C16 C21 1.405(4)
C17 C18 1.384(4)
C17 C22 1.509(4)
C18 C19 1.388(5)
C18 H18 0.9500
C19 C20 1.377(5)
C19 C23 1.505(5)
C20 C21 1.387(5)
C20 H20 0.9500
C21 C24 1.507(5)
C22 H22A 0.9800
C22 H22B 0.9800
C22 H22C 0.9800
C23 H23A 0.9800
C23 H23B 0.9800
C23 H23C 0.9800
C24 H24A 0.9800
C24 H24B 0.9800
C24 H24C 0.9800
C25 C30 1.406(4)
C25 C26 1.407(4)
C26 C27 1.386(4)
C26 C31 1.493(4)
C27 C28 1.387(5)
C27 H27 0.9500
C28 C29 1.382(5)
C28 H28 0.9500
C29 C30 1.393(4)
C29 H29 0.9500
C30 C40B 1.465(6)
C30 C40 1.494(5)
C31 C36 1.402(4)
C31 C32 1.409(4)
C32 C33 1.389(4)
C32 C37 1.504(4)
C33 C34 1.387(4)
C33 H33 0.9500
C34 C35 1.390(4)
C34 C38 1.506(4)
C35 C36 1.386(4)
C35 H35 0.9500
C36 C39 1.522(4)
C37 H37A 0.9800
C37 H37B 0.9800
C37 H37C 0.9800
C38 H38A 0.9800
C38 H38B 0.9800
C38 H38C 0.9800
C39 H39A 0.9800
C39 H39B 0.9800
C39 H39C 0.9800
C40 C41 1.397(8)
C40 C45 1.408(7)
C41 C42 1.390(6)
C41 C46 1.493(8)
C42 C43 1.379(7)
C42 H42 0.9500
C43 C44 1.374(7)
C43 C47 1.531(6)
C44 C45 1.390(7)
C44 H44 0.9500
C45 C48 1.525(8)
C46 H46A 0.9800
C46 H46B 0.9800
C46 H46C 0.9800
C47 H47A 0.9800
C47 H47B 0.9800
C47 H47C 0.9800
C48 H48A 0.9800
C48 H48B 0.9800
C48 H48C 0.9800
C40B C41B 1.3900
C40B C45B 1.3900
C41B C42B 1.3900
C41B C46B 1.472(15)
C42B C43B 1.3900
C42B H42B 0.9500
C43B C44B 1.3900
C43B C47B 1.523(11)
C44B C45B 1.3900
C44B H44B 0.9500
C45B C48B 1.533(13)
C46B H46D 0.9800
C46B H46E 0.9800
C46B H46F 0.9800
C47B H47D 0.9800
C47B H47E 0.9800
C47B H47F 0.9800
C48B H48D 0.9800
C48B H48E 0.9800
C48B H48F 0.9800
C49 O49 1.150(5)
C49B O49B 1.147(12)
C50 O50 1.145(4)
C51 O51 1.148(4)
C52 O52 1.123(5)
C52B O52B 1.155(16)

loop_
_geom_torsion_atom_site_label_1
_geom_torsion_atom_site_label_2
_geom_torsion_atom_site_label_3
_geom_torsion_atom_site_label_4
_geom_torsion
Sn1 S1 C1 C6 -8.9(3)
Mo1 S1 C1 C6 -88.6(3)
Sn1 S1 C1 C2 174.75(18)
Mo1 S1 C1 C2 95.0(2)
Sn1 S1 C1 S3 11.6(15)
Mo1 S1 C1 S3 -68.1(15)
Sn2 S3 C1 C6 -176.6(3)
Mo2 S3 C1 C6 -96.2(4)
Sn2 S3 C1 C2 2.4(5)
Mo2 S3 C1 C2 82.8(4)
Sn2 S3 C1 S1 21.6(13)
Mo2 S3 C1 S1 102.1(18)
C6 C1 C2 C3 0.9(4)
S1 C1 C2 C3 177.4(2)
S3 C1 C2 C3 -178.0(4)
C6 C1 C2 C7B -165.4(5)
S1 C1 C2 C7B 11.1(5)
S3 C1 C2 C7B 15.7(6)
C6 C1 C2 C7 173.4(3)
S1 C1 C2 C7 -10.1(4)
S3 C1 C2 C7 -5.5(5)
C1 C2 C3 C4 1.1(5)
C7B C2 C3 C4 166.8(5)
C7 C2 C3 C4 -171.9(4)
C2 C3 C4 C5 -2.1(6)
C3 C4 C5 C6 1.0(6)
C4 C5 C6 C1 0.9(5)
C4 C5 C6 C16 -177.3(3)
C2 C1 C6 C5 -1.9(4)
S1 C1 C6 C5 -178.1(3)
S3 C1 C6 C5 177.2(4)
C2 C1 C6 C16 176.2(3)
S1 C1 C6 C16 0.0(4)
S3 C1 C6 C16 -4.7(4)
C3 C2 C7 C12 -103.8(4)
C1 C2 C7 C12 83.5(4)
C7B C2 C7 C12 5.9(13)
C3 C2 C7 C8 72.9(4)
C1 C2 C7 C8 -99.8(4)
C7B C2 C7 C8 -177.5(15)
C12 C7 C8 C9 -3.4(6)
C2 C7 C8 C9 179.9(4)
C12 C7 C8 C13 177.1(4)
C2 C7 C8 C13 0.4(6)
C7 C8 C9 C10 0.5(7)
C13 C8 C9 C10 -179.9(4)
C8 C9 C10 C11 2.4(6)
C8 C9 C10 C14 -178.5(4)
C9 C10 C11 C12 -2.5(6)
C14 C10 C11 C12 178.5(4)
C8 C7 C12 C11 3.2(5)
C2 C7 C12 C11 179.9(3)
C8 C7 C12 C15 -176.7(4)
C2 C7 C12 C15 0.0(5)
C10 C11 C12 C7 -0.3(6)
C10 C11 C12 C15 179.6(4)
C3 C2 C7B C8B 81.1(7)
C1 C2 C7B C8B -112.9(6)
C7 C2 C7B C8B 0.3(11)
C3 C2 C7B C12B -93.2(7)
C1 C2 C7B C12B 72.8(7)
C7 C2 C7B C12B -174.0(18)
C12B C7B C8B C9B 0.0
C2 C7B C8B C9B -174.4(8)
C12B C7B C8B C13B 178.3(12)
C2 C7B C8B C13B 3.8(12)
C7B C8B C9B C10B 0.0
C13B C8B C9B C10B -178.3(11)
C8B C9B C10B C11B 0.0
C8B C9B C10B C14B 179.8(13)
C9B C10B C11B C12B 0.0
C14B C10B C11B C12B -179.8(13)
C10B C11B C12B C7B 0.0
C10B C11B C12B C15B -179.5(10)
C8B C7B C12B C11B 0.0
C2 C7B C12B C11B 174.2(9)
C8B C7B C12B C15B 179.5(10)
C2 C7B C12B C15B -6.4(10)
C5 C6 C16 C17 94.0(4)
C1 C6 C16 C17 -84.2(4)
C5 C6 C16 C21 -77.4(4)
C1 C6 C16 C21 104.5(3)
C21 C16 C17 C18 2.3(4)
C6 C16 C17 C18 -169.1(2)
C21 C16 C17 C22 -179.5(3)
C6 C16 C17 C22 9.0(4)
C16 C17 C18 C19 -0.3(4)
C22 C17 C18 C19 -178.4(3)
C17 C18 C19 C20 -2.7(4)
C17 C18 C19 C23 174.3(3)
C18 C19 C20 C21 3.8(5)
C23 C19 C20 C21 -173.2(3)
C19 C20 C21 C16 -1.8(5)
C19 C20 C21 C24 174.5(3)
C17 C16 C21 C20 -1.4(4)
C6 C16 C21 C20 170.0(3)
C17 C16 C21 C24 -177.6(3)
C6 C16 C21 C24 -6.2(4)
Sn2 S4 C25 C30 176.6(2)
Mo2 S4 C25 C30 96.4(4)
Sn2 S4 C25 C26 -4.0(5)
Mo2 S4 C25 C26 -84.2(4)
Sn2 S4 C25 S2 -18.4(10)
Mo2 S4 C25 S2 -98.6(14)
Sn1 S2 C25 C30 6.9(3)
Mo1 S2 C25 C30 87.8(3)
Sn1 S2 C25 C26 -177.36(17)
Mo1 S2 C25 C26 -96.4(2)
Sn1 S2 C25 S4 -10.0(12)
Mo1 S2 C25 S4 70.9(13)
C30 C25 C26 C27 -2.2(4)
S4 C25 C26 C27 178.4(3)
S2 C25 C26 C27 -178.2(2)
C30 C25 C26 C31 177.9(2)
S4 C25 C26 C31 -1.5(5)
S2 C25 C26 C31 2.0(4)
C25 C26 C27 C28 0.8(5)
C31 C26 C27 C28 -179.3(3)
C26 C27 C28 C29 0.9(5)
C27 C28 C29 C30 -1.3(5)
C28 C29 C30 C25 -0.1(5)
C28 C29 C30 C40B 173.6(6)
C28 C29 C30 C40 -177.0(4)
C26 C25 C30 C29 1.9(4)
S4 C25 C30 C29 -178.7(3)
S2 C25 C30 C29 177.4(2)
C26 C25 C30 C40B -171.1(6)
S4 C25 C30 C40B 8.3(7)
S2 C25 C30 C40B 4.4(7)
C26 C25 C30 C40 178.7(4)
S4 C25 C30 C40 -1.9(5)
S2 C25 C30 C40 -5.8(5)
C27 C26 C31 C36 -71.6(4)
C25 C26 C31 C36 108.2(3)
C27 C26 C31 C32 101.6(3)
C25 C26 C31 C32 -78.5(3)
C36 C31 C32 C33 0.9(4)
C26 C31 C32 C33 -172.3(2)
C36 C31 C32 C37 178.2(3)
C26 C31 C32 C37 4.9(4)
C31 C32 C33 C34 2.1(4)
C37 C32 C33 C34 -175.2(3)
C32 C33 C34 C35 -3.0(4)
C32 C33 C34 C38 173.6(3)
C33 C34 C35 C36 1.0(4)
C38 C34 C35 C36 -175.6(3)
C34 C35 C36 C31 1.9(5)
C34 C35 C36 C39 -179.5(3)
C32 C31 C36 C35 -2.9(4)
C26 C31 C36 C35 170.5(3)
C32 C31 C36 C39 178.6(3)
C26 C31 C36 C39 -8.0(4)
C29 C30 C40 C41 84.5(6)
C25 C30 C40 C41 -92.3(4)
C40B C30 C40 C41 152(6)
C29 C30 C40 C45 -90.4(5)
C25 C30 C40 C45 92.8(5)
C40B C30 C40 C45 -22(5)
C45 C40 C41 C42 -4.8(6)
C30 C40 C41 C42 -179.9(5)
C45 C40 C41 C46 175.2(5)
C30 C40 C41 C46 0.2(7)
C40 C41 C42 C43 4.1(6)
C46 C41 C42 C43 -175.9(5)
C41 C42 C43 C44 -0.4(6)
C41 C42 C43 C47 -179.6(4)
C42 C43 C44 C45 -2.6(6)
C47 C43 C44 C45 176.6(4)
C43 C44 C45 C40 1.8(6)
C43 C44 C45 C48 179.6(5)
C41 C40 C45 C44 2.0(6)
C30 C40 C45 C44 176.9(5)
C41 C40 C45 C48 -175.9(5)
C30 C40 C45 C48 -1.0(7)
C29 C30 C40B C41B 90.4(8)
C25 C30 C40B C41B -96.4(9)
C40 C30 C40B C41B -26(5)
C29 C30 C40B C45B -87.9(9)
C25 C30 C40B C45B 85.3(10)
C40 C30 C40B C45B 156(6)
C45B C40B C41B C42B 0.0
C30 C40B C41B C42B -178.3(15)
C45B C40B C41B C46B 175.7(18)
C30 C40B C41B C46B -2.7(15)
C40B C41B C42B C43B 0.0
C46B C41B C42B C43B -175.8(17)
C41B C42B C43B C44B 0.0
C41B C42B C43B C47B -179.3(11)
C42B C43B C44B C45B 0.0
C47B C43B C44B C45B 179.3(12)
C43B C44B C45B C40B 0.0
C43B C44B C45B C48B -179.8(13)
C41B C40B C45B C44B 0.0
C30 C40B C45B C44B 178.4(14)
C41B C40B C45B C48B 179.8(13)
C30 C40B C45B C48B -1.8(13)
C50 Mo2 C51 Mo1 -93.8(12)
C52B Mo2 C51 Mo1 -26.1(12)
C49B Mo2 C51 Mo1 167.8(14)
S3 Mo2 C51 Mo1 44.7(15)
S4 Mo2 C51 Mo1 76.9(11)
Sn2 Mo2 C51 Mo1 20.1(10)
